data_7250878
loop_
_publ_author_name
'Das, Satarupa'
'Tidey, Jeremiah P.'
'Liu, Jie'
'Pickering, Katie S.'
'Coe, James C.'
'Walker, Marc'
'Walton, Richard I.'

_publ_section_title
;
 Solvent induced structural transformation of a cerium(iii)
 2,5-furandicarboxylate metal--organic framework
;
_journal_issue 41
_journal_name_full CrystEngComm
_journal_page_first 6797
_journal_page_last 6804
_journal_paper_doi 10.1039/D5CE00689A
_journal_volume 27
_journal_year 2025
_chemical_formula_moiety 'C12 H24 Ce2 O20, C6 H2 O5, 6(H2 O)'
_chemical_formula_sum 'C18 H38 Ce2 O31'
_chemical_formula_weight 1030.72
_space_group_crystal_system triclinic
_space_group_IT_number 2
_space_group_name_Hall '-P 1'
_space_group_name_H-M_alt 'P -1'
_atom_sites_solution_hydrogens mixed
_audit_creation_date 2025-05-26
_audit_creation_method
;
Olex2 1.5
(compiled 2024.02.16 svn.r378c4104 for OlexSys, GUI svn.r6928)
;
_audit_update_record
;
2025-05-27 deposited with the CCDC.	2025-09-22 downloaded from the CCDC.
;
_cell_angle_alpha 83.7320(12)
_cell_angle_beta 85.3678(11)
_cell_angle_gamma 84.0042(11)
_cell_formula_units_Z 2
_cell_length_a 10.88688(14)
_cell_length_b 10.93543(16)
_cell_length_c 15.2453(2)
_cell_measurement_reflns_used 49409
_cell_measurement_temperature 100.00(10)
_cell_measurement_theta_max 31.5540
_cell_measurement_theta_min 2.3840
_cell_volume 1789.85(4)
_computing_cell_refinement 'CrysAlisPro 1.171.43.91a (Rigaku OD, 2023)'
_computing_data_collection 'CrysAlisPro 1.171.43.91a (Rigaku OD, 2023)'
_computing_data_reduction 'CrysAlisPro 1.171.43.91a (Rigaku OD, 2023)'
_computing_molecular_graphics 'Olex2 1.5 (Dolomanov et al., 2009)'
_computing_publication_material 'Olex2 1.5 (Dolomanov et al., 2009)'
_computing_structure_refinement 'SHELXL 2019/3 (Sheldrick, 2015)'
_computing_structure_solution 'SHELXT  (Sheldrick, 2015)'
_diffrn_ambient_temperature 100.15
_diffrn_detector_area_resol_mean 10.0000
_diffrn_detector_type 'HyPix-Arc 100'
_diffrn_measured_fraction_theta_full 0.999
_diffrn_measured_fraction_theta_max 0.999
_diffrn_measurement_details
;
List of Runs (angles in degrees, time in seconds):

  # Type    Start    End  Width  t~exp~   \w     \q     \k     \f   Frames
#--------------------------------------------------------------------------
  1  \w     16.00  64.00   0.50   10.00    --    5.57-131.00-133.00   96
  2  \w     20.00  69.00   0.50   10.00    --    5.57-137.00  50.00   98
  3  \w    -73.00   5.00   0.50   10.00    --    5.57 -19.00 -90.00  156
  4  \w    -23.00  45.00   0.50   10.00    --    5.57 -99.00  30.00  136
  5  \w    -81.00  14.00   0.50   10.00    --   -5.64 -57.00-180.00  190
  6  \w    -81.00  14.00   0.50   10.00    --   -5.64 -57.00-180.00  190
  7  \w    -84.00  12.00   0.50   10.00    --   -5.64 -37.00  60.00  192
  8  \w    -23.00  33.00   0.50   10.00    --   -5.64 -99.00-120.00  112
  9  \w    -25.00  70.00   0.50   10.00    --   -5.64  57.00  30.00  190
 10  \w    -12.00  85.00   0.50   10.00    --    5.57  37.00  60.00  194
 11  \w    -23.00  45.00   0.50   10.00    --    5.57 -99.00 -90.00  136
 12  \w    -73.00   5.00   0.50   10.00    --    5.57 -19.00  90.00  156
 13  \w    -23.00  45.00   0.50   10.00    --    5.57 -99.00 120.00  136
 14  \w    -32.00  -1.00   0.50   10.00    --   -5.64  77.00-120.00   62
;
_diffrn_measurement_device 'four-circle diffractometer'
_diffrn_measurement_device_type 'XtaLAB Synergy, Dualflex, HyPix-Arc 100'
_diffrn_measurement_method '\w scans'
_diffrn_radiation_type MoK\a
_diffrn_radiation_wavelength 0.71073
_diffrn_reflns_av_R_equivalents 0.0357
_diffrn_reflns_av_unetI/netI 0.0189
_diffrn_reflns_Laue_measured_fraction_full 0.999
_diffrn_reflns_Laue_measured_fraction_max 0.999
_diffrn_reflns_limit_h_max 13
_diffrn_reflns_limit_h_min -13
_diffrn_reflns_limit_k_max 14
_diffrn_reflns_limit_k_min -14
_diffrn_reflns_limit_l_max 19
_diffrn_reflns_limit_l_min -19
_diffrn_reflns_number 64391
_diffrn_reflns_point_group_measured_fraction_full 0.999
_diffrn_reflns_point_group_measured_fraction_max 0.999
_diffrn_reflns_theta_full 25.242
_diffrn_reflns_theta_max 27.101
_diffrn_reflns_theta_min 2.239
_exptl_absorpt_coefficient_mu 2.619
_exptl_absorpt_correction_T_max 1.00000
_exptl_absorpt_correction_T_min 0.89934
_exptl_absorpt_correction_type multi-scan
_exptl_absorpt_process_details
;
CrysAlisPro 1.171.43.91a (Rigaku Oxford Diffraction, 2023)
Empirical absorption correction using spherical harmonics,
implemented in SCALE3 ABSPACK scaling algorithm.
;
_exptl_crystal_colour colourless
_exptl_crystal_colour_primary colourless
_exptl_crystal_density_diffrn 1.913
_exptl_crystal_description plate
_exptl_crystal_F_000 1020
_exptl_crystal_size_max 0.161
_exptl_crystal_size_mid 0.104
_exptl_crystal_size_min 0.05
_refine_diff_density_max 1.634
_refine_diff_density_min -0.560
_refine_diff_density_rms 0.088
_refine_ls_extinction_method none
_refine_ls_goodness_of_fit_ref 1.146
_refine_ls_hydrogen_treatment mixed
_refine_ls_matrix_type full
_refine_ls_number_parameters 549
_refine_ls_number_reflns 7878
_refine_ls_number_restraints 41
_refine_ls_restrained_S_all 1.145
_refine_ls_R_factor_all 0.0237
_refine_ls_R_factor_gt 0.0216
_refine_ls_shift/su_max 0.003
_refine_ls_shift/su_mean 0.000
_refine_ls_structure_factor_coef Fsqd
_refine_ls_weighting_details 'w=1/[\s^2^(Fo^2^)+(0.0162P)^2^+3.1176P] where P=(Fo^2^+2Fc^2^)/3'
_refine_ls_weighting_scheme calc
_refine_ls_wR_factor_gt 0.0488
_refine_ls_wR_factor_ref 0.0495
_reflns_Friedel_coverage 0.000
_reflns_number_gt 7359
_reflns_number_total 7878
_reflns_threshold_expression 'I > 2\s(I)'
_cod_data_source_file d5ce00689a2.cif
_cod_data_source_block CeFDCA
_cod_depositor_comments 'Adding full bibliography for 7250878--7250879.cif.'
_cod_database_code 7250878
_shelx_shelxl_version_number 2019/3
_shelx_space_group_comment
;
The symmetry employed for this shelxl refinement is uniquely defined
by the following loop, which should always be used as a source of
symmetry information in preference to the above space-group names.
They are only intended as comments.
;
_olex2_refinement_description
;
1. Fixed Uiso
 At 1.2 times of:
  All C(H) groups
 At 1.5 times of:
  All O(H) groups, All O(H,H) groups, All O(H,H,H) groups
2. Restrained distances
 O3-H3A = O3-H3B
 0.87 with sigma of 0.02
 O39-H39A = O39-H39B
 0.87 with sigma of 0.02
 O42-H42A = O42-H42B
 0.87 with sigma of 0.02
 O43-H43A = O43-H43B
 0.87 with sigma of 0.02
 O44-H44A = O44-H44B
 0.87 with sigma of 0.02
 O46-H46A = O46-H46B
 0.87 with sigma of 0.02
 O47-H47A = O47-H47B
 0.87 with sigma of 0.02
 O40-H = O40-HA
 0.87 with sigma of 0.02
 O45-HB = O45-HC
 0.87 with sigma of 0.02
 O49-HD = O49-HE
 0.87 with sigma of 0.02
 O50-HF = O50-HG
 0.87 with sigma of 0.02
 H3A-H3B
 1.38 with sigma of 0.04
 H39A-H39B
 1.38 with sigma of 0.04
 H42A-H42B
 1.38 with sigma of 0.04
 H43A-H43B
 1.38 with sigma of 0.04
 H44A-H44B
 1.38 with sigma of 0.04
 H46A-H46B
 1.38 with sigma of 0.04
 H47A-H47B
 1.38 with sigma of 0.04
 H-HA
 1.38 with sigma of 0.04
 HB-HC
 1.38 with sigma of 0.04
 HD-HE
 1.38 with sigma of 0.04
 HF-HG
 1.38 with sigma of 0.04
 Ce1-H3A \\sim Ce1-H3B
 with sigma of 0.02
 Ce1-H39A \\sim Ce1-H39B
 with sigma of 0.02
 Ce2-H42A \\sim Ce2-H42B
 with sigma of 0.02
 Ce2-H43A \\sim Ce2-H43B
 with sigma of 0.02
 Ce2-H44A \\sim Ce2-H44B
 with sigma of 0.02
 Ce2-H46A \\sim Ce2-H46B
 with sigma of 0.02
 Ce1-H47A \\sim Ce1-H47B
 with sigma of 0.02
 Ce1-H4A \\sim Ce1-H4B
 with sigma of 0.02
3. Others
 Fixed Sof: O2(0.5) HL(0.5) HM(0.5) O7(0.5) HN(0.5) HO(0.5)
4.a Free rotating group:
 O4(H4A,H4B), O1(HJ,HK), O2(HL,HM), O7(H41B,HN,HO)
4.b Rotating group:
 O5(H5A,H5B), O41(H41A)
4.c Aromatic/amide H refined with riding coordinates:
 C19(H19), C8(H8), C30(HH), C9(H9), C31(HI), C20(H20)
;
_olex2_submission_special_instructions 'No special instructions were received'
_oxdiff_exptl_absorpt_empirical_details
;
Empirical correction (ABSPACK) includes:
- Absorption correction using spherical harmonics
- Frame scaling
;

loop_
_space_group_symop_operation_xyz
'x, y, z'
'-x, -y, -z'

loop_
_atom_site_label
_atom_site_type_symbol
_atom_site_fract_x
_atom_site_fract_y
_atom_site_fract_z
_atom_site_U_iso_or_equiv
_atom_site_adp_type
_atom_site_occupancy
_atom_site_site_symmetry_order
_atom_site_calc_flag
_atom_site_refinement_flags_posn
_atom_site_refinement_flags_adp
_atom_site_refinement_flags_occupancy
_atom_site_disorder_assembly
_atom_site_disorder_group
Ce1 Ce 0.95032(2) 1.30083(2) 0.66373(2) 0.00741(4) Uani 1 1 d D . . . .
Ce2 Ce 0.55533(2) 0.80508(2) 1.16844(2) 0.00729(4) Uani 1 1 d D . . . .
O3 O 1.02590(17) 1.35065(18) 0.80436(12) 0.0159(4) Uani 1 1 d D . . . .
H3A H 1.089(2) 1.311(3) 0.8293(17) 0.024 Uiso 1 1 d D U . . .
H3B H 0.990(3) 1.403(3) 0.8379(17) 0.024 Uiso 1 1 d D U . . .
O4 O 0.77712(16) 1.44121(17) 0.73013(12) 0.0145(4) Uani 1 1 d G . . . .
H4A H 0.699240 1.428259 0.736483 0.022 Uiso 1 1 d DG U . . .
H4B H 0.780907 1.508012 0.755382 0.022 Uiso 1 1 d DG U . . .
O5 O 0.34673(16) 0.80086(17) 1.11805(13) 0.0157(4) Uani 1 1 d . . . . .
H5A H 0.333478 0.724298 1.111019 0.023 Uiso 1 1 d R U . . .
H5B H 0.290159 0.822242 1.159796 0.023 Uiso 1 1 d R U . . .
O13 O 0.73796(15) 1.26412(16) 0.60737(11) 0.0113(3) Uani 1 1 d . . . . .
O17 O 0.85017(15) 0.95875(16) 0.90849(11) 0.0105(3) Uani 1 1 d . . . . .
O24 O 1.06073(15) 1.10030(16) 0.74757(11) 0.0114(3) Uani 1 1 d . . . . .
O23 O 0.85854(16) 1.13923(16) 0.77467(12) 0.0134(4) Uani 1 1 d . . . . .
O27 O 0.78549(16) 0.77251(16) 1.10895(11) 0.0123(3) Uani 1 1 d . . . . .
O16 O 0.47018(15) 0.60282(16) 1.25076(11) 0.0109(3) Uani 1 1 d . . . . .
O15 O 0.65615(15) 0.64447(16) 1.28085(11) 0.0113(3) Uani 1 1 d . . . . .
O6 O 0.67174(15) 0.46246(15) 1.41330(11) 0.0096(3) Uani 1 1 d . . . . .
O35 O 0.44872(16) 1.24899(17) 1.19400(12) 0.0147(4) Uani 1 1 d . . . . .
O39 O 0.98965(17) 1.12998(17) 0.56611(12) 0.0140(4) Uani 1 1 d D . . . .
H39A H 0.950(3) 1.125(2) 0.5196(15) 0.021 Uiso 1 1 d D U . . .
H39B H 1.026(3) 1.0584(18) 0.5792(18) 0.021 Uiso 1 1 d D U . . .
O40 O 0.72171(17) 0.84917(17) 0.51605(13) 0.0154(4) Uani 1 1 d D . . . .
H H 0.731(3) 0.917(2) 0.4830(19) 0.023 Uiso 1 1 d D U . . .
HA H 0.658(2) 0.863(3) 0.5516(18) 0.023 Uiso 1 1 d D U . . .
O41 O 1.17123(16) 1.30374(17) 0.60952(13) 0.0136(4) Uani 1 1 d . . . . .
H41A H 1.213221 1.326080 0.650299 0.020 Uiso 1 1 d R U . . .
O42 O 0.57530(19) 0.63635(17) 1.06736(12) 0.0178(4) Uani 1 1 d D . . . .
H42A H 0.567(3) 0.649(3) 1.0123(11) 0.027 Uiso 1 1 d D U . . .
H42B H 0.546(3) 0.5659(19) 1.0854(18) 0.027 Uiso 1 1 d D U . . .
O43 O 0.44749(17) 0.85847(17) 1.31147(12) 0.0139(4) Uani 1 1 d D . . . .
H43A H 0.387(2) 0.823(3) 1.3367(17) 0.021 Uiso 1 1 d D U . . .
H43B H 0.443(3) 0.9301(19) 1.3294(18) 0.021 Uiso 1 1 d D U . . .
O44 O 0.45568(17) 1.01831(17) 1.13183(12) 0.0155(4) Uani 1 1 d D . . . .
H44A H 0.463(3) 1.0858(17) 1.1544(19) 0.023 Uiso 1 1 d D U . . .
H44B H 0.410(3) 1.046(2) 1.0882(17) 0.023 Uiso 1 1 d D U . . .
O38 O 0.72264(17) 1.05345(17) 1.39640(12) 0.0154(4) Uani 1 1 d . . . . .
O12 O 0.85659(15) 1.38187(17) 0.51787(12) 0.0127(4) Uani 1 1 d . . . . .
O45 O 0.79777(18) 0.66050(18) 0.80439(13) 0.0186(4) Uani 1 1 d D . . . .
HB H 0.826(3) 0.701(3) 0.7573(16) 0.028 Uiso 1 1 d D U . . .
HC H 0.7222(18) 0.689(3) 0.815(2) 0.028 Uiso 1 1 d D U . . .
O26 O 0.65895(16) 0.88428(17) 1.01860(12) 0.0136(4) Uani 1 1 d . . . . .
O46 O 0.69191(16) 0.93563(17) 1.23566(12) 0.0138(4) Uani 1 1 d D . . . .
H46A H 0.7708(15) 0.920(3) 1.232(2) 0.021 Uiso 1 1 d D U . . .
H46B H 0.670(2) 0.969(3) 1.2825(15) 0.021 Uiso 1 1 d D U . . .
O47 O 1.00423(16) 1.51762(16) 0.62603(12) 0.0135(4) Uani 1 1 d D . . . .
H47A H 0.954(2) 1.5812(17) 0.627(2) 0.020 Uiso 1 1 d D U . . .
H47B H 1.064(2) 1.536(2) 0.5886(18) 0.020 Uiso 1 1 d D U . . .
O34 O 0.51151(18) 1.39894(18) 1.09396(13) 0.0206(4) Uani 1 1 d . . . . .
O49 O 0.53147(17) 0.90699(17) 0.64084(13) 0.0160(4) Uani 1 1 d D . . . .
HD H 0.532(3) 0.857(3) 0.6883(16) 0.024 Uiso 1 1 d D U . . .
HE H 0.4564(19) 0.912(3) 0.627(2) 0.024 Uiso 1 1 d D U . . .
O28 O 0.66326(16) 1.21518(16) 1.26506(11) 0.0119(3) Uani 1 1 d . . . . .
O37 O 0.91167(17) 1.11642(17) 1.39920(12) 0.0154(4) Uani 1 1 d . . . . .
C11 C 0.7548(2) 1.3361(2) 0.53785(16) 0.0098(5) Uani 1 1 d . . . . .
C22 C 0.9602(2) 1.0769(2) 0.79093(16) 0.0100(5) Uani 1 1 d . . . . .
C21 C 0.8733(2) 0.8690(2) 0.97661(16) 0.0109(5) Uani 1 1 d . . . . .
O50 O 0.92606(18) 0.50481(19) 0.92881(14) 0.0204(4) Uani 1 1 d D . . . .
HF H 0.867(2) 0.464(3) 0.945(2) 0.031 Uiso 1 1 d D U . . .
HG H 0.902(3) 0.573(2) 0.899(2) 0.031 Uiso 1 1 d D U . . .
C18 C 0.9619(2) 0.9765(2) 0.86353(16) 0.0104(5) Uani 1 1 d . . . . .
C7 C 0.6525(2) 0.3700(2) 1.47925(16) 0.0095(5) Uani 1 1 d . . . . .
C10 C 0.5668(2) 0.4801(2) 1.36845(16) 0.0092(5) Uani 1 1 d . . . . .
C25 C 0.7661(2) 0.8399(2) 1.03755(16) 0.0100(5) Uani 1 1 d . . . . .
C14 C 0.5640(2) 0.5813(2) 1.29573(16) 0.0090(4) Uani 1 1 d . . . . .
C36 C 0.8059(2) 1.1226(2) 1.36992(16) 0.0129(5) Uani 1 1 d . . . . .
C19 C 1.0541(2) 0.8998(2) 0.90132(16) 0.0131(5) Uani 1 1 d . . . . .
H19 H 1.139599 0.894005 0.882342 0.016 Uiso 1 1 calc R U . . .
C8 C 0.5391(2) 0.3294(2) 1.47633(16) 0.0111(5) Uani 1 1 d . . . . .
H8 H 0.504307 0.265665 1.514768 0.013 Uiso 1 1 calc R U . . .
C32 C 0.7766(2) 1.2203(2) 1.29642(17) 0.0128(5) Uani 1 1 d . . . . .
C29 C 0.6484(2) 1.3094(2) 1.19907(17) 0.0131(5) Uani 1 1 d . . . . .
C30 C 0.7497(2) 1.3736(2) 1.18850(17) 0.0153(5) Uani 1 1 d . . . . .
HH H 0.762673 1.443279 1.147071 0.018 Uiso 1 1 calc R U . . .
C33 C 0.5275(2) 1.3197(2) 1.15961(17) 0.0137(5) Uani 1 1 d . . . . .
C9 C 0.4831(2) 0.4015(2) 1.40417(16) 0.0117(5) Uani 1 1 d . . . . .
H9 H 0.403333 0.395808 1.384816 0.014 Uiso 1 1 calc R U . . .
C31 C 0.8330(2) 1.3160(2) 1.25165(17) 0.0151(5) Uani 1 1 d . . . . .
HI H 0.912085 1.339873 1.260658 0.018 Uiso 1 1 calc R U . . .
C20 C 0.9970(2) 0.8301(2) 0.97475(17) 0.0138(5) Uani 1 1 d . . . . .
H20 H 1.036918 0.768689 1.014665 0.017 Uiso 1 1 calc R U . . .
O1 O 0.88727(18) 0.75175(18) 0.63980(13) 0.0186(4) Uani 1 1 d G . . . .
HJ H 0.952160 0.792751 0.630567 0.028 Uiso 1 1 d G U . . .
HK H 0.839338 0.783317 0.598481 0.028 Uiso 1 1 d G U . . .
O2 O 0.3017(4) 0.5803(4) 1.0501(3) 0.0143(9) Uani 0.5 1 d G . P A -1
HL H 0.350605 0.523481 1.077771 0.021 Uiso 0.5 1 d G U P A -1
HM H 0.329685 0.581670 0.994922 0.021 Uiso 0.5 1 d G U P A -1
O7 O 0.2728(5) 0.6375(6) 1.0270(4) 0.0333(12) Uani 0.5 1 d G . P A 1
H41B H 1.211202 1.266557 0.576687 0.050 Uiso 1 1 d G U . . .
HN H 0.340486 0.621357 0.994192 0.050 Uiso 0.5 1 d G U P A 1
HO H 0.243956 0.566097 1.040921 0.050 Uiso 0.5 1 d G U P A 1

loop_
_atom_site_aniso_label
_atom_site_aniso_U_11
_atom_site_aniso_U_22
_atom_site_aniso_U_33
_atom_site_aniso_U_23
_atom_site_aniso_U_13
_atom_site_aniso_U_12
Ce1 0.00688(7) 0.00815(7) 0.00693(7) 0.00124(5) -0.00073(5) -0.00134(5)
Ce2 0.00696(7) 0.00745(7) 0.00720(7) 0.00092(5) -0.00085(5) -0.00086(5)
O3 0.0136(9) 0.0193(10) 0.0148(9) -0.0051(7) -0.0066(7) 0.0063(7)
O4 0.0094(8) 0.0141(9) 0.0206(10) -0.0065(7) 0.0003(7) -0.0008(7)
O5 0.0100(8) 0.0119(9) 0.0249(10) -0.0020(7) -0.0008(7) -0.0008(7)
O13 0.0114(8) 0.0121(9) 0.0100(8) 0.0030(7) -0.0018(6) -0.0029(7)
O17 0.0085(8) 0.0130(9) 0.0085(8) 0.0033(7) 0.0012(6) -0.0001(6)
O24 0.0102(8) 0.0129(9) 0.0104(8) 0.0019(7) 0.0005(6) -0.0024(7)
O23 0.0091(8) 0.0148(9) 0.0142(9) 0.0048(7) 0.0002(7) 0.0005(7)
O27 0.0111(8) 0.0143(9) 0.0100(8) 0.0045(7) -0.0009(6) 0.0000(7)
O16 0.0100(8) 0.0118(9) 0.0106(8) 0.0014(7) -0.0025(6) -0.0014(6)
O15 0.0099(8) 0.0109(8) 0.0126(9) 0.0027(7) -0.0021(6) -0.0017(6)
O6 0.0087(8) 0.0098(8) 0.0099(8) 0.0027(6) -0.0024(6) -0.0020(6)
O35 0.0149(9) 0.0131(9) 0.0158(9) 0.0010(7) -0.0017(7) -0.0023(7)
O39 0.0177(9) 0.0122(9) 0.0125(9) -0.0024(7) -0.0062(7) 0.0023(7)
O40 0.0148(9) 0.0139(9) 0.0158(10) 0.0004(7) 0.0032(7) 0.0013(7)
O41 0.0079(8) 0.0149(9) 0.0184(10) -0.0050(7) 0.0009(7) -0.0017(7)
O42 0.0330(11) 0.0119(9) 0.0094(9) -0.0009(7) -0.0011(8) -0.0067(8)
O43 0.0141(9) 0.0138(9) 0.0140(9) -0.0025(7) 0.0058(7) -0.0055(7)
O44 0.0193(10) 0.0109(9) 0.0164(9) 0.0012(7) -0.0084(7) 0.0010(7)
O38 0.0149(9) 0.0157(9) 0.0145(9) 0.0027(7) -0.0013(7) -0.0001(7)
O12 0.0086(8) 0.0166(9) 0.0121(9) 0.0041(7) -0.0009(7) -0.0035(7)
O45 0.0163(9) 0.0183(10) 0.0200(10) 0.0013(8) -0.0009(8) 0.0006(8)
O26 0.0096(8) 0.0174(9) 0.0119(9) 0.0050(7) -0.0002(7) 0.0003(7)
O46 0.0078(8) 0.0171(9) 0.0175(9) -0.0079(7) 0.0002(7) -0.0003(7)
O47 0.0123(9) 0.0107(9) 0.0164(9) 0.0013(7) 0.0026(7) -0.0021(7)
O34 0.0265(11) 0.0171(10) 0.0193(10) 0.0076(8) -0.0130(8) -0.0076(8)
O49 0.0169(9) 0.0149(9) 0.0159(10) -0.0003(7) 0.0006(7) -0.0029(7)
O28 0.0117(8) 0.0114(9) 0.0122(9) 0.0025(7) -0.0033(7) -0.0018(7)
O37 0.0184(9) 0.0143(9) 0.0141(9) 0.0001(7) -0.0066(7) -0.0013(7)
C11 0.0103(11) 0.0098(11) 0.0096(11) -0.0021(9) -0.0018(9) -0.0004(9)
C22 0.0118(11) 0.0105(12) 0.0081(11) -0.0008(9) -0.0010(9) -0.0026(9)
C21 0.0130(12) 0.0084(11) 0.0109(12) 0.0019(9) -0.0018(9) -0.0010(9)
O50 0.0210(10) 0.0179(10) 0.0221(11) -0.0024(8) -0.0025(8) 0.0004(8)
C18 0.0092(11) 0.0120(12) 0.0095(11) -0.0001(9) 0.0028(9) -0.0023(9)
C7 0.0106(11) 0.0084(11) 0.0086(11) 0.0021(9) -0.0003(9) -0.0004(9)
C10 0.0089(11) 0.0096(11) 0.0090(11) -0.0007(9) -0.0027(9) 0.0014(9)
C25 0.0120(12) 0.0093(11) 0.0087(11) -0.0010(9) -0.0002(9) -0.0008(9)
C14 0.0102(11) 0.0076(11) 0.0093(11) -0.0018(9) -0.0004(9) 0.0001(9)
C36 0.0181(13) 0.0099(12) 0.0107(12) -0.0023(9) -0.0030(10) 0.0012(10)
C19 0.0112(12) 0.0152(13) 0.0111(12) 0.0024(10) 0.0019(9) 0.0007(9)
C8 0.0118(12) 0.0108(12) 0.0105(12) 0.0003(9) -0.0008(9) -0.0023(9)
C32 0.0154(12) 0.0121(12) 0.0115(12) -0.0039(9) -0.0037(9) 0.0011(9)
C29 0.0172(13) 0.0103(12) 0.0112(12) 0.0011(9) -0.0012(10) -0.0006(10)
C30 0.0197(13) 0.0111(12) 0.0152(13) 0.0032(10) -0.0044(10) -0.0041(10)
C33 0.0185(13) 0.0094(12) 0.0142(12) -0.0018(9) -0.0043(10) -0.0021(10)
C9 0.0108(11) 0.0139(12) 0.0106(12) -0.0007(9) -0.0026(9) -0.0018(9)
C31 0.0166(13) 0.0152(13) 0.0143(13) -0.0017(10) -0.0045(10) -0.0022(10)
C20 0.0133(12) 0.0131(12) 0.0130(12) 0.0042(10) -0.0003(9) 0.0018(9)
O1 0.0177(10) 0.0168(10) 0.0201(10) 0.0042(8) -0.0029(8) -0.0016(8)
O2 0.013(2) 0.014(2) 0.014(2) 0.0013(17) -0.0035(16) 0.0019(17)
O7 0.027(3) 0.043(4) 0.034(3) -0.023(3) 0.007(2) -0.012(3)

loop_
_atom_type_symbol
_atom_type_description
_atom_type_scat_dispersion_real
_atom_type_scat_dispersion_imag
_atom_type_scat_source
C C 0.0033 0.0016 'International Tables Vol C Tables 4.2.6.8 and 6.1.1.4'
H H 0.0000 0.0000 'International Tables Vol C Tables 4.2.6.8 and 6.1.1.4'
Ce Ce -0.2486 2.6331 'International Tables Vol C Tables 4.2.6.8 and 6.1.1.4'
O O 0.0106 0.0060 'International Tables Vol C Tables 4.2.6.8 and 6.1.1.4'

loop_
_geom_angle_atom_site_label_1
_geom_angle_atom_site_label_2
_geom_angle_atom_site_label_3
_geom_angle
_geom_angle_site_symmetry_1
_geom_angle_site_symmetry_3
_geom_angle_publ_flag
O3 Ce1 O4 74.87(6) . . ?
O3 Ce1 O13 136.61(6) . . ?
O3 Ce1 O24 69.81(6) . . ?
O3 Ce1 O23 78.50(6) . . ?
O3 Ce1 O39 136.97(6) . . ?
O3 Ce1 O12 147.37(6) . . ?
O3 Ce1 O47 77.33(6) . . ?
O4 Ce1 O13 69.26(6) . . ?
O4 Ce1 O24 125.20(6) . . ?
O4 Ce1 O23 82.63(6) . . ?
O4 Ce1 O12 83.98(6) . . ?
O13 Ce1 O24 112.94(5) . . ?
O23 Ce1 O13 73.52(5) . . ?
O23 Ce1 O24 50.56(5) . . ?
O23 Ce1 O12 123.58(6) . . ?
O39 Ce1 O4 141.70(6) . . ?
O39 Ce1 O13 72.51(6) . . ?
O39 Ce1 O24 68.90(6) . . ?
O39 Ce1 O23 84.62(6) . . ?
O39 Ce1 O12 73.48(6) . . ?
O39 Ce1 O47 126.31(6) . . ?
O41 Ce1 O3 83.65(6) . . ?
O41 Ce1 O4 139.44(6) . . ?
O41 Ce1 O13 139.74(6) . . ?
O41 Ce1 O24 75.97(6) . . ?
O41 Ce1 O23 126.53(6) . . ?
O41 Ce1 O39 75.23(6) . . ?
O41 Ce1 O12 97.44(6) . . ?
O41 Ce1 O47 69.27(6) . . ?
O12 Ce1 O13 50.53(5) . . ?
O12 Ce1 O24 142.27(6) . . ?
O47 Ce1 O4 72.64(6) . . ?
O47 Ce1 O13 112.92(6) . . ?
O47 Ce1 O24 134.14(6) . . ?
O47 Ce1 O23 149.07(6) . . ?
O47 Ce1 O12 72.73(6) . . ?
O5 Ce2 O27 139.46(6) . . ?
O5 Ce2 O16 74.10(6) . . ?
O5 Ce2 O15 124.65(6) . . ?
O5 Ce2 O42 74.59(6) . . ?
O5 Ce2 O43 85.84(6) . . ?
O5 Ce2 O44 68.85(6) . . ?
O5 Ce2 O26 96.99(6) . . ?
O5 Ce2 O46 143.66(6) . . ?
O27 Ce2 O16 113.44(5) . . ?
O15 Ce2 O27 75.14(5) . . ?
O15 Ce2 O16 50.57(5) . . ?
O15 Ce2 O26 125.05(6) . . ?
O42 Ce2 O27 71.93(6) . . ?
O42 Ce2 O16 69.41(6) . . ?
O42 Ce2 O15 86.13(6) . . ?
O42 Ce2 O26 70.97(6) . . ?
O43 Ce2 O27 134.69(6) . . ?
O43 Ce2 O16 72.09(6) . . ?
O43 Ce2 O15 76.98(6) . . ?
O43 Ce2 O42 140.24(6) . . ?
O43 Ce2 O44 76.51(6) . . ?
O43 Ce2 O26 147.00(6) . . ?
O43 Ce2 O46 73.19(6) . . ?
O44 Ce2 O27 114.02(6) . . ?
O44 Ce2 O16 132.49(6) . . ?
O44 Ce2 O15 148.98(6) . . ?
O44 Ce2 O42 124.78(6) . . ?
O44 Ce2 O26 74.02(6) . . ?
O44 Ce2 O46 77.44(6) . . ?
O26 Ce2 O27 50.61(5) . . ?
O26 Ce2 O16 140.35(6) . . ?
O46 Ce2 O27 67.24(6) . . ?
O46 Ce2 O16 124.04(6) . . ?
O46 Ce2 O15 79.73(6) . . ?
O46 Ce2 O42 138.95(6) . . ?
O46 Ce2 O26 86.13(6) . . ?
Ce1 O3 H3A 124.3(17) . . ?
Ce1 O3 H3B 125.8(18) . . ?
H3A O3 H3B 110(3) . . ?
Ce1 O4 H4A 125.9 . . ?
Ce1 O4 H4B 129.3 . . ?
H4A O4 H4B 104.6 . . ?
Ce2 O5 H5A 110.1 . . ?
Ce2 O5 H5B 110.1 . . ?
H5A O5 H5B 103.9 . . ?
C11 O13 Ce1 92.26(14) . . ?
C18 O17 C21 106.48(18) . . ?
C22 O24 Ce1 91.14(14) . . ?
C22 O23 Ce1 96.12(14) . . ?
C25 O27 Ce2 92.83(14) . . ?
C14 O16 Ce2 91.30(14) . . ?
C14 O15 Ce2 95.60(14) . . ?
C10 O6 C7 105.95(18) . . ?
Ce1 O39 H39A 124.7(17) . . ?
Ce1 O39 H39B 126.7(17) . . ?
H39A O39 H39B 106(3) . . ?
H O40 HA 107(3) . . ?
Ce1 O41 H41A 109.7 . . ?
Ce1 O41 H41B 131.7 . . ?
H41A O41 H41B 112.9 . . ?
Ce2 O42 H42A 123.9(19) . . ?
Ce2 O42 H42B 119.9(18) . . ?
H42A O42 H42B 106(3) . . ?
Ce2 O43 H43A 124.1(18) . . ?
Ce2 O43 H43B 123.7(18) . . ?
H43A O43 H43B 107(3) . . ?
Ce2 O44 H44A 130.4(17) . . ?
Ce2 O44 H44B 128.4(17) . . ?
H44A O44 H44B 101(3) . . ?
C11 O12 Ce1 95.06(14) . . ?
HB O45 HC 107(3) . . ?
C25 O26 Ce2 94.32(14) . . ?
Ce2 O46 H46A 121.0(17) . . ?
Ce2 O46 H46B 122.8(18) . . ?
H46A O46 H46B 109(3) . . ?
Ce1 O47 H47A 125.4(18) . . ?
Ce1 O47 H47B 122.0(17) . . ?
H47A O47 H47B 107(3) . . ?
HD O49 HE 104(3) . . ?
C29 O28 C32 107.10(19) . . ?
O13 C11 O12 121.7(2) . . ?
O13 C11 C7 119.3(2) . 1_564 ?
O12 C11 C7 119.0(2) . 1_564 ?
O24 C22 C18 119.3(2) . . ?
O23 C22 O24 121.8(2) . . ?
O23 C22 C18 119.0(2) . . ?
O17 C21 C25 115.9(2) . . ?
C20 C21 O17 110.2(2) . . ?
C20 C21 C25 133.8(2) . . ?
HF O50 HG 111(3) . . ?
O17 C18 C22 115.8(2) . . ?
C19 C18 O17 110.5(2) . . ?
C19 C18 C22 133.5(2) . . ?
O6 C7 C11 115.5(2) . 1_546 ?
C8 C7 O6 110.8(2) . . ?
C8 C7 C11 133.7(2) . 1_546 ?
O6 C10 C14 115.6(2) . . ?
C9 C10 O6 110.9(2) . . ?
C9 C10 C14 133.4(2) . . ?
O27 C25 C21 118.3(2) . . ?
O26 C25 O27 122.0(2) . . ?
O26 C25 C21 119.7(2) . . ?
O16 C14 O15 122.0(2) . . ?
O16 C14 C10 119.3(2) . . ?
O15 C14 C10 118.7(2) . . ?
O38 C36 O37 126.1(2) . . ?
O38 C36 C32 116.6(2) . . ?
O37 C36 C32 117.4(2) . . ?
C18 C19 H19 126.8 . . ?
C18 C19 C20 106.4(2) . . ?
C20 C19 H19 126.8 . . ?
C7 C8 H8 126.9 . . ?
C7 C8 C9 106.2(2) . . ?
C9 C8 H8 126.9 . . ?
O28 C32 C36 113.4(2) . . ?
C31 C32 O28 109.9(2) . . ?
C31 C32 C36 136.7(2) . . ?
O28 C29 C33 114.1(2) . . ?
C30 C29 O28 109.9(2) . . ?
C30 C29 C33 136.0(2) . . ?
C29 C30 HH 126.7 . . ?
C29 C30 C31 106.7(2) . . ?
C31 C30 HH 126.7 . . ?
O35 C33 O34 125.1(2) . . ?
O35 C33 C29 117.7(2) . . ?
O34 C33 C29 117.2(2) . . ?
C10 C9 C8 106.2(2) . . ?
C10 C9 H9 126.9 . . ?
C8 C9 H9 126.9 . . ?
C32 C31 C30 106.4(2) . . ?
C32 C31 HI 126.8 . . ?
C30 C31 HI 126.8 . . ?
C21 C20 C19 106.4(2) . . ?
C21 C20 H20 126.8 . . ?
C19 C20 H20 126.8 . . ?
HJ O1 HK 104.6 . . ?
HL O2 HM 104.5 . . ?
O7 O2 HL 166.2 . . ?
O7 O2 HM 73.4 . . ?
O2 O7 HN 76.6 . . ?
O2 O7 HO 50.2 . . ?
HN O7 HO 104.5 . . ?

loop_
_geom_bond_atom_site_label_1
_geom_bond_atom_site_label_2
_geom_bond_distance
_geom_bond_site_symmetry_2
_geom_bond_publ_flag
Ce1 O3 2.4907(18) . ?
Ce1 O4 2.5225(18) . ?
Ce1 O13 2.6142(17) . ?
Ce1 O24 2.6405(17) . ?
Ce1 O23 2.5347(17) . ?
Ce1 O39 2.4952(18) . ?
Ce1 O41 2.4815(18) . ?
Ce1 O12 2.5532(17) . ?
Ce1 O47 2.4968(18) . ?
Ce2 O5 2.4620(17) . ?
Ce2 O27 2.5971(17) . ?
Ce2 O16 2.6383(17) . ?
Ce2 O15 2.5436(17) . ?
Ce2 O42 2.5119(18) . ?
Ce2 O43 2.4890(18) . ?
Ce2 O44 2.4922(18) . ?
Ce2 O26 2.5684(17) . ?
Ce2 O46 2.5117(18) . ?
O3 H3A 0.862(17) . ?
O3 H3B 0.851(16) . ?
O4 H4A 0.8701 . ?
O4 H4B 0.8682 . ?
O5 H5A 0.8835 . ?
O5 H5B 0.8821 . ?
O13 C11 1.262(3) . ?
O17 C21 1.369(3) . ?
O17 C18 1.368(3) . ?
O24 C22 1.267(3) . ?
O23 C22 1.265(3) . ?
O27 C25 1.265(3) . ?
O16 C14 1.264(3) . ?
O15 C14 1.269(3) . ?
O6 C7 1.365(3) . ?
O6 C10 1.364(3) . ?
O35 C33 1.259(3) . ?
O39 H39A 0.866(16) . ?
O39 H39B 0.851(16) . ?
O40 H 0.861(17) . ?
O40 HA 0.858(17) . ?
O41 H41A 0.8704 . ?
O41 H41B 0.7599 . ?
O42 H42A 0.847(17) . ?
O42 H42B 0.871(17) . ?
O43 H43A 0.845(17) . ?
O43 H43B 0.853(16) . ?
O44 H44A 0.861(16) . ?
O44 H44B 0.868(16) . ?
O38 C36 1.255(3) . ?
O12 C11 1.264(3) . ?
O45 HB 0.854(18) . ?
O45 HC 0.858(18) . ?
O26 C25 1.260(3) . ?
O46 H46A 0.856(17) . ?
O46 H46B 0.843(16) . ?
O47 H47A 0.839(16) . ?
O47 H47B 0.858(17) . ?
O34 C33 1.261(3) . ?
O49 HD 0.859(18) . ?
O49 HE 0.856(17) . ?
O28 C32 1.367(3) . ?
O28 C29 1.366(3) . ?
O37 C36 1.261(3) . ?
C11 C7 1.476(3) 1_564 ?
C22 C18 1.471(3) . ?
C21 C25 1.471(3) . ?
C21 C20 1.368(3) . ?
O50 HF 0.826(18) . ?
O50 HG 0.857(18) . ?
C18 C19 1.362(3) . ?
C7 C8 1.361(3) . ?
C10 C14 1.478(3) . ?
C10 C9 1.359(3) . ?
C36 C32 1.491(3) . ?
C19 H19 0.9500 . ?
C19 C20 1.421(3) . ?
C8 H8 0.9500 . ?
C8 C9 1.422(3) . ?
C32 C31 1.360(4) . ?
C29 C30 1.357(4) . ?
C29 C33 1.480(3) . ?
C30 HH 0.9500 . ?
C30 C31 1.426(4) . ?
C9 H9 0.9500 . ?
C31 HI 0.9500 . ?
C20 H20 0.9500 . ?
O1 HJ 0.8696 . ?
O1 HK 0.8696 . ?
O2 HL 0.8702 . ?
O2 HM 0.8701 . ?
O2 O7 0.737(6) . ?
O7 HN 0.8706 . ?
O7 HO 0.8703 . ?

loop_
_geom_torsion_atom_site_label_1
_geom_torsion_atom_site_label_2
_geom_torsion_atom_site_label_3
_geom_torsion_atom_site_label_4
_geom_torsion
_geom_torsion_site_symmetry_1
_geom_torsion_site_symmetry_2
_geom_torsion_site_symmetry_3
_geom_torsion_site_symmetry_4
_geom_torsion_publ_flag
Ce1 O13 C11 O12 7.1(2) . . . . ?
Ce1 O13 C11 C7 -171.5(2) . . . 1_564 ?
Ce1 O24 C22 O23 6.6(2) . . . . ?
Ce1 O24 C22 C18 -172.0(2) . . . . ?
Ce1 O23 C22 O24 -6.9(2) . . . . ?
Ce1 O23 C22 C18 171.66(19) . . . . ?
Ce1 O12 C11 O13 -7.3(2) . . . . ?
Ce1 O12 C11 C7 171.29(19) . . . 1_564 ?
Ce2 O27 C25 O26 -5.2(2) . . . . ?
Ce2 O27 C25 C21 173.10(19) . . . . ?
Ce2 O16 C14 O15 -7.3(2) . . . . ?
Ce2 O16 C14 C10 172.22(19) . . . . ?
Ce2 O15 C14 O16 7.6(2) . . . . ?
Ce2 O15 C14 C10 -171.91(19) . . . . ?
Ce2 O26 C25 O27 5.3(2) . . . . ?
Ce2 O26 C25 C21 -173.0(2) . . . . ?
O17 C21 C25 O27 -169.0(2) . . . . ?
O17 C21 C25 O26 9.4(3) . . . . ?
O17 C21 C20 C19 0.1(3) . . . . ?
O17 C18 C19 C20 -0.3(3) . . . . ?
O24 C22 C18 O17 178.6(2) . . . . ?
O24 C22 C18 C19 4.0(4) . . . . ?
O23 C22 C18 O17 0.0(3) . . . . ?
O23 C22 C18 C19 -174.6(3) . . . . ?
O6 C7 C8 C9 -0.4(3) . . . . ?
O6 C10 C14 O16 179.6(2) . . . . ?
O6 C10 C14 O15 -0.9(3) . . . . ?
O6 C10 C9 C8 0.0(3) . . . . ?
O38 C36 C32 O28 -3.4(3) . . . . ?
O38 C36 C32 C31 175.8(3) . . . . ?
O28 C32 C31 C30 -0.2(3) . . . . ?
O28 C29 C30 C31 0.0(3) . . . . ?
O28 C29 C33 O35 5.1(3) . . . . ?
O28 C29 C33 O34 -174.9(2) . . . . ?
O37 C36 C32 O28 176.0(2) . . . . ?
O37 C36 C32 C31 -4.8(5) . . . . ?
C11 C7 C8 C9 179.1(3) 1_546 . . . ?
C22 C18 C19 C20 174.4(3) . . . . ?
C21 O17 C18 C22 -175.4(2) . . . . ?
C21 O17 C18 C19 0.4(3) . . . . ?
C18 O17 C21 C25 176.5(2) . . . . ?
C18 O17 C21 C20 -0.3(3) . . . . ?
C18 C19 C20 C21 0.2(3) . . . . ?
C7 O6 C10 C14 177.2(2) . . . . ?
C7 O6 C10 C9 -0.2(3) . . . . ?
C7 C8 C9 C10 0.2(3) . . . . ?
C10 O6 C7 C11 -179.2(2) . . . 1_546 ?
C10 O6 C7 C8 0.4(3) . . . . ?
C25 C21 C20 C19 -175.9(3) . . . . ?
C14 C10 C9 C8 -176.8(3) . . . . ?
C36 C32 C31 C30 -179.4(3) . . . . ?
C32 O28 C29 C30 -0.1(3) . . . . ?
C32 O28 C29 C33 -178.0(2) . . . . ?
C29 O28 C32 C36 179.6(2) . . . . ?
C29 O28 C32 C31 0.2(3) . . . . ?
C29 C30 C31 C32 0.1(3) . . . . ?
C30 C29 C33 O35 -172.0(3) . . . . ?
C30 C29 C33 O34 8.0(5) . . . . ?
C33 C29 C30 C31 177.3(3) . . . . ?
C9 C10 C14 O16 -3.8(4) . . . . ?
C9 C10 C14 O15 175.7(3) . . . . ?
C20 C21 C25 O27 6.9(4) . . . . ?
C20 C21 C25 O26 -174.8(3) . . . . ?
